data_2001697
loop_
_publ_author_name
'Negron, A.'
'Barnes, C. L.'
'Soderquist, J. A.'

_publ_section_title
;
 1,1-Dimethyl-1-silacyclohexan-4-one tosylhydrazone
;
_journal_issue 5
_journal_name_full 'Acta Crystallographica Section C'
_journal_page_first 940
_journal_page_last 942
_journal_paper_doi 10.1107/S0108270192012034
_journal_volume 49
_journal_year 1993
_chemical_formula_sum 'C14 H22 N2 O2 S Si'
_chemical_formula_weight 310.5
_space_group_crystal_system triclinic
_space_group_IT_number 2
_space_group_name_Hall '-P 1'
_space_group_name_H-M_alt 'P -1'
_cell_angle_alpha 81.00(3)
_cell_angle_beta 104.04(3)
_cell_angle_gamma 103.052(12)
_cell_formula_units_Z 2
_cell_length_a 11.423(2)
_cell_length_b 12.193(2)
_cell_length_c 6.601(5)
_cell_volume 863.8(7)
_diffrn_radiation_type Mo
_diffrn_radiation_wavelength 0.71073
_exptl_absorpt_coefficient_mu 0.25
_exptl_crystal_density_diffrn 1.204
_exptl_crystal_F_000 332
_cod_data_source_file gr0202.cif
_cod_data_source_block gr0202_structure_1_of_1
_cod_depositor_comments
;
 Updating space group information and adding the symmetry operation list.

 Antanas Vaitkus,
 2018-06-14
;
_cod_original_cell_volume 856.0(10)
_cod_original_formula_sum 'C14 H22 N2 O2 S1 Si1'
_cod_database_code 2001697

loop_
_space_group_symop_id
_space_group_symop_operation_xyz
1 x,y,z
2 -x,-y,-z

loop_
_atom_site_label
_atom_site_fract_x
_atom_site_fract_y
_atom_site_fract_z
S .33362(6) .48434(5) .72220(10)
Si .72962(8) .93540(7) .34680(10)
O(1) .2683(2) .4422(2) .5269(3)
O(2) .3842(2) .40790(10) .8925(3)
N(1) .4262(2) .6665(2) .5206(3)
N(2) .4544(2) .5796(2) .6811(3)
C(2) .5755(3) .8669(3) .1934(5)
C(3) .4797(3) .8425(3) .3260(5)
C(4) .5088(2) .7543(2) .5114(4)
C(5) .6365(3) .7724(3) .6559(4)
C(6) .7145(3) .8883(3) .6248(5)
C(7) .2347(2) .5506(2) .8086(4)
C(8) .2636(2) .5773(2) 1.0149(4)
C(9) .1857(3) .6281(2) 1.0787(4)
C(10) .0772(2) .6527(2) .9457(5)
C(11) .0517(2) .6260(2) .7390(5)
C(12) .1286(2) .5763(2) .6712(4)
C(13) -.0084(3) .7080(3) 1.0201(6)
C(14) .7501(5) 1.0908(4) .3069(8)
C(15) .8567(4) .8835(5) .2855(9)
H(N2) .505(2) .591(2) .778(3)
H1(C2) .583 .798 .152
H2(C2) .550 .917 .072
H1(C3) .401 .815 .242
H2(C3) .478 .911 .378
H1(C5) .680 .719 .633
H2(C5) .626 .759 .797
H1(C6) .678 .941 .669
H2(C6) .795 .888 .710
H(C8) .337 .560 1.109
H(C9) .206 .648 1.219
H(C11) -.021 .643 .644
H(C12) .110 .559 .530
H1(C13) .024 .720 1.164
H2(C13) -.014 .779 .939
H3(C13) -.088 .661 1.005
H1(C14) .758 1.117 .167
H2(C14) .680 1.113 .333
H3(C14) .823 1.123 .402
H1(C15) .841 .803 .308
H2(C15) .860 .906 .142
H3(C15) .933 .913 .373

loop_
_geom_bond_atom_site_label_1
_geom_bond_atom_site_label_2
_geom_bond_distance
S O(1) 1.431(2)
S O(2) 1.435(2)
S N(2) 1.630(2)
S C(7) 1.759(3)
Si C(2) 1.876(3)
Si C(6) 1.872(4)
Si C(14) 1.841(4)
Si C(15) 1.846(6)
N(1) N(2) 1.409(3)
N(1) C(4) 1.257(3)
C(2) C(3) 1.505(5)
C(3) C(4) 1.522(4)
C(4) C(5) 1.517(3)
C(5) C(6) 1.500(4)
C(7) C(8) 1.394(4)
C(7) C(12) 1.385(3)
C(8) C(9) 1.360(5)
C(9) C(10) 1.390(4)
C(10) C(11) 1.398(4)
C(10) C(13) 1.505(5)
C(11) C(12) 1.357(5)
